data_7019210
loop_
_publ_author_name
'Piszczek, P.'
'Radtke, A.'
'Muzio\/l, T'
'Richert, M.'
'Chojnacki, J.'

_publ_section_title
;
 The conversion of multinuclear \m-oxo titanium(iv) species in the
 reaction of Ti(O(i)Bu)(4) with branched organic acids; results of
 structural and spectroscopic studies.
;
_journal_issue 27
_journal_name_full 'Dalton transactions (Cambridge, England : 2003)'
_journal_page_first 8261
_journal_page_last 8269
_journal_paper_doi 10.1039/c2dt12338j
_journal_volume 41
_journal_year 2012
_chemical_formula_sum 'C54 H112 O26 Ti6'
_chemical_formula_weight 1464.84
_space_group_IT_number 2
_symmetry_cell_setting triclinic
_symmetry_Int_Tables_number 2
_symmetry_space_group_name_Hall '-P 1'
_symmetry_space_group_name_H-M 'P -1'
_atom_sites_solution_hydrogens geom
_atom_sites_solution_primary direct
_atom_sites_solution_secondary difmap
_audit_creation_method SHELXL-97
_cell_angle_alpha 106.04(3)
_cell_angle_beta 110.00(3)
_cell_angle_gamma 105.33(3)
_cell_formula_units_Z 1
_cell_length_a 12.050(2)
_cell_length_b 13.898(3)
_cell_length_c 14.060(3)
_cell_measurement_reflns_used 11536
_cell_measurement_temperature 293(2)
_cell_measurement_theta_max 23483
_cell_measurement_theta_min 2.48
_cell_volume 1951.4(12)
_computing_data_collection CrysAlisCCD
_computing_data_reduction 'CrysAlis 171'
_computing_structure_refinement 'SHELXL-97 (Sheldrick, 1997)'
_computing_structure_solution 'SHELXS-97 (Sheldrick, 1990)'
_diffrn_ambient_temperature 293(2)
_diffrn_measured_fraction_theta_full 0.997
_diffrn_measured_fraction_theta_max 0.997
_diffrn_measurement_device_type 'Oxford Sapphire CCD diffractometer'
_diffrn_measurement_method 'omega - 2theta'
_diffrn_radiation_monochromator graphite
_diffrn_radiation_probe x-ray
_diffrn_radiation_type MoK\a
_diffrn_radiation_wavelength 0.71073
_diffrn_reflns_av_R_equivalents 0.0616
_diffrn_reflns_av_sigmaI/netI 0.0835
_diffrn_reflns_limit_h_max 9
_diffrn_reflns_limit_h_min -10
_diffrn_reflns_limit_k_max 12
_diffrn_reflns_limit_k_min -12
_diffrn_reflns_limit_l_max 12
_diffrn_reflns_limit_l_min -10
_diffrn_reflns_number 6730
_diffrn_reflns_theta_full 18.85
_diffrn_reflns_theta_max 18.85
_diffrn_reflns_theta_min 2.48
_diffrn_source 'fine-focus sealed tube'
_exptl_absorpt_coefficient_mu 0.651
_exptl_absorpt_correction_T_max 0.9432
_exptl_absorpt_correction_T_min 0.8096
_exptl_absorpt_correction_type numerical
_exptl_absorpt_process_details 'CrysAlis CCD, Oxford 2001'
_exptl_crystal_colour colourless
_exptl_crystal_density_diffrn 1.247
_exptl_crystal_density_method 'not measured'
_exptl_crystal_description irregular
_exptl_crystal_F_000 776
_exptl_crystal_size_max 0.34
_exptl_crystal_size_mid 0.12
_exptl_crystal_size_min 0.09
_refine_diff_density_max 0.692
_refine_diff_density_min -0.533
_refine_diff_density_rms 0.094
_refine_ls_extinction_method none
_refine_ls_goodness_of_fit_ref 1.080
_refine_ls_hydrogen_treatment constr
_refine_ls_matrix_type full
_refine_ls_number_parameters 511
_refine_ls_number_reflns 3067
_refine_ls_number_restraints 141
_refine_ls_restrained_S_all 1.082
_refine_ls_R_factor_all 0.1672
_refine_ls_R_factor_gt 0.1172
_refine_ls_shift/su_max 0.015
_refine_ls_shift/su_mean 0.001
_refine_ls_structure_factor_coef Fsqd
_refine_ls_weighting_details 'calc w=1/[\s^2^(Fo^2^)+(0.1880P)^2^+10.8876P] where P=(Fo^2^+2Fc^2^)/3'
_refine_ls_weighting_scheme calc
_refine_ls_wR_factor_gt 0.3079
_refine_ls_wR_factor_ref 0.3470
_reflns_number_gt 1892
_reflns_number_total 3067
_reflns_threshold_expression >2sigma(I)
_cod_data_source_file c2dt12338j.txt
_cod_data_source_block structure4
_cod_original_cell_volume 1951.2(7)
_cod_database_code 7019210

loop_
_symmetry_equiv_pos_as_xyz
'x, y, z'
'-x, -y, -z'

loop_
_atom_site_label
_atom_site_type_symbol
_atom_site_fract_x
_atom_site_fract_y
_atom_site_fract_z
_atom_site_U_iso_or_equiv
_atom_site_adp_type
_atom_site_occupancy
_atom_site_symmetry_multiplicity
_atom_site_calc_flag
_atom_site_refinement_flags
_atom_site_disorder_assembly
_atom_site_disorder_group
Ti1 Ti 0.8692(4) 0.8369(3) 0.3458(3) 0.1169(16) Uani 1 1 d . . .
Ti2 Ti 0.8478(3) 0.9304(3) 0.5572(3) 0.1042(15) Uani 1 1 d . . .
Ti3 Ti 0.8804(3) 1.0620(3) 0.3788(3) 0.1061(15) Uani 1 1 d . . .
O4 O 0.9854(8) 0.9585(6) 0.3505(6) 0.062(3) Uani 1 1 d . . .
O5 O 0.9513(8) 0.8520(6) 0.4925(7) 0.064(3) Uani 1 1 d . . .
O6 O 0.8138(9) 0.9586(8) 0.4282(8) 0.080(3) Uani 1 1 d . . .
O7 O 1.0903(15) 0.8806(10) 0.4456(12) 0.138(6) Uani 1 1 d . . .
O11 O 0.9207(15) 0.7339(7) 0.2820(10) 0.131(5) Uani 1 1 d D B .
C12 C 0.976(2) 0.667(2) 0.255(2) 0.36(2) Uani 1 1 d DU . .
H12A H 0.9894 0.6294 0.3042 0.434 Uiso 1 1 calc RD A 1
H12B H 1.0591 0.7075 0.2610 0.434 Uiso 1 1 calc RD A 1
C13 C 0.886(4) 0.587(3) 0.138(2) 0.24(2) Uani 0.50 1 d PDU B 1
H13 H 0.9394 0.5456 0.1288 0.287 Uiso 0.50 1 calc PR B 1
C14 C 0.890(5) 0.629(4) 0.061(3) 0.198(17) Uani 0.50 1 d PDU B 1
H14A H 0.9071 0.7050 0.0911 0.237 Uiso 0.50 1 calc PR B 1
H14B H 0.8080 0.5911 -0.0041 0.237 Uiso 0.50 1 calc PR B 1
H14C H 0.9560 0.6192 0.0409 0.237 Uiso 0.50 1 calc PR B 1
C15 C 0.786(6) 0.504(5) 0.132(5) 0.35(4) Uani 0.50 1 d PDU B 1
H15A H 0.7911 0.5197 0.2050 0.417 Uiso 0.50 1 calc PR B 1
H15B H 0.7935 0.4359 0.1056 0.417 Uiso 0.50 1 calc PR B 1
H15C H 0.7055 0.5004 0.0832 0.417 Uiso 0.50 1 calc PR B 1
C16 C 0.885(6) 0.548(3) 0.182(5) 0.35(3) Uani 0.50 1 d PDU B 2
H16 H 0.8462 0.5038 0.2149 0.416 Uiso 0.50 1 calc PR B 2
C17 C 0.973(8) 0.512(6) 0.134(7) 0.44(5) Uani 0.50 1 d PDU B 2
H17A H 1.0431 0.5096 0.1912 0.532 Uiso 0.50 1 calc PR B 2
H17B H 1.0063 0.5628 0.1065 0.532 Uiso 0.50 1 calc PR B 2
H17C H 0.9239 0.4405 0.0748 0.532 Uiso 0.50 1 calc PR B 2
C18 C 0.797(5) 0.565(5) 0.087(4) 0.26(2) Uani 0.50 1 d PDU B 2
H18A H 0.7203 0.5000 0.0411 0.310 Uiso 0.50 1 calc PR B 2
H18B H 0.8407 0.5820 0.0443 0.310 Uiso 0.50 1 calc PR B 2
H18C H 0.7755 0.6246 0.1165 0.310 Uiso 0.50 1 calc PR B 2
O21 O 0.8077(10) 1.1531(9) 0.4220(9) 0.093(3) Uani 1 1 d D D .
C22 C 0.797(3) 1.2409(18) 0.4724(19) 0.207(12) Uani 1 1 d DU . .
H22A H 0.8610 1.2733 0.5493 0.249 Uiso 1 1 calc R C 1
H22B H 0.7132 1.2209 0.4709 0.249 Uiso 1 1 calc R C 1
C23 C 0.814(4) 1.324(4) 0.427(4) 0.133(16) Uani 0.50 1 d PDU D 1
H23 H 0.9018 1.3466 0.4340 0.159 Uiso 0.50 1 calc PR D 1
C24 C 0.724(7) 1.283(7) 0.305(4) 0.20(3) Uani 0.50 1 d PDU D 1
H24A H 0.7232 1.3442 0.2854 0.305 Uiso 0.50 1 calc PR D 1
H24B H 0.6384 1.2401 0.2901 0.305 Uiso 0.50 1 calc PR D 1
H24C H 0.7527 1.2392 0.2610 0.305 Uiso 0.50 1 calc PR D 1
C25 C 0.812(6) 1.417(5) 0.513(4) 0.21(3) Uani 0.50 1 d PDU D 1
H25A H 0.8017 1.4712 0.4846 0.316 Uiso 0.50 1 calc PR D 1
H25B H 0.8919 1.4490 0.5790 0.316 Uiso 0.50 1 calc PR D 1
H25C H 0.7421 1.3896 0.5289 0.316 Uiso 0.50 1 calc PR D 1
C26 C 0.741(4) 1.307(4) 0.414(5) 0.20(3) Uani 0.50 1 d PDU D 2
H26 H 0.7178 1.3511 0.4649 0.237 Uiso 0.50 1 calc PR D 2
C27 C 0.849(7) 1.385(7) 0.412(9) 0.33(5) Uani 0.50 1 d PDU D 2
H27A H 0.8327 1.3720 0.3368 0.497 Uiso 0.50 1 calc PR D 2
H27B H 0.9273 1.3768 0.4488 0.497 Uiso 0.50 1 calc PR D 2
H27C H 0.8587 1.4582 0.4496 0.497 Uiso 0.50 1 calc PR D 2
C28 C 0.631(7) 1.257(8) 0.309(7) 0.35(5) Uani 0.50 1 d PDU D 2
H28A H 0.5662 1.1984 0.3076 0.526 Uiso 0.50 1 calc PR D 2
H28B H 0.6544 1.2299 0.2516 0.526 Uiso 0.50 1 calc PR D 2
H28C H 0.5972 1.3108 0.2970 0.526 Uiso 0.50 1 calc PR D 2
O31 O 0.7643(11) 1.0065(14) 0.6110(10) 0.151(7) Uani 1 1 d D . .
C32 C 0.724(3) 1.082(2) 0.642(3) 0.247(16) Uani 1 1 d DU E .
H32A H 0.6719 1.0909 0.5775 0.296 Uiso 1 1 calc R . .
H32B H 0.7971 1.1509 0.6910 0.296 Uiso 1 1 calc R . .
C33 C 0.645(4) 1.050(4) 0.701(3) 0.222(14) Uani 1 1 d DU . .
C34 C 0.617(8) 0.960(4) 0.737(7) 0.28(3) Uani 0.50 1 d PDU E 1
H34A H 0.5502 0.8952 0.6744 0.424 Uiso 0.50 1 calc PR E 1
H34B H 0.5890 0.9791 0.7929 0.424 Uiso 0.50 1 calc PR E 1
H34C H 0.6932 0.9467 0.7657 0.424 Uiso 0.50 1 calc PR E 1
C35 C 0.737(7) 1.156(5) 0.806(5) 0.28(3) Uani 0.50 1 d PDU E 1
H35A H 0.7587 1.2159 0.7861 0.424 Uiso 0.50 1 calc PR E 1
H35B H 0.8143 1.1469 0.8452 0.424 Uiso 0.50 1 calc PR E 1
H35C H 0.6962 1.1691 0.8534 0.424 Uiso 0.50 1 calc PR E 1
C37 C 0.730(6) 1.058(6) 0.811(4) 0.182(19) Uani 0.50 1 d PDU E 2
H37A H 0.8112 1.0600 0.8132 0.274 Uiso 0.50 1 calc PR E 2
H37B H 0.6901 0.9948 0.8221 0.274 Uiso 0.50 1 calc PR E 2
H37C H 0.7434 1.1224 0.8683 0.274 Uiso 0.50 1 calc PR E 2
C38 C 0.523(5) 1.066(5) 0.660(5) 0.22(3) Uani 0.50 1 d PDU E 2
H38A H 0.5105 1.0807 0.5945 0.331 Uiso 0.50 1 calc PR E 2
H38B H 0.5265 1.1270 0.7157 0.331 Uiso 0.50 1 calc PR E 2
H38C H 0.4517 1.0017 0.6415 0.331 Uiso 0.50 1 calc PR E 2
O41 O 0.8681(16) 0.8639(10) 0.6710(11) 0.111(4) Uani 1 1 d . . .
O42 O 1.0492(17) 0.8581(10) 0.7082(10) 0.124(5) Uani 1 1 d . . .
C43 C 0.952(2) 0.8401(18) 0.715(2) 0.116(10) Uani 1 1 d D F .
C44 C 0.933(3) 0.782(2) 0.796(2) 0.124(8) Uani 1 1 d D . .
C45 C 0.972(5) 0.882(3) 0.903(3) 0.14(2) Uani 0.50 1 d PD F 1
H45A H 0.9236 0.8602 0.9408 0.163 Uiso 0.50 1 calc PR F 1
H45B H 0.9540 0.9387 0.8833 0.163 Uiso 0.50 1 calc PR F 1
H45C H 1.0622 0.9077 0.9504 0.163 Uiso 0.50 1 calc PR F 1
C46 C 0.804(8) 0.720(5) 0.764(6) 0.21(4) Uani 0.50 1 d PU F 1
H46A H 0.8001 0.6716 0.8014 0.253 Uiso 0.50 1 calc PR F 1
H46B H 0.7609 0.6779 0.6855 0.253 Uiso 0.50 1 calc PR F 1
H46C H 0.7637 0.7677 0.7837 0.253 Uiso 0.50 1 calc PR F 1
C47 C 1.028(9) 0.727(9) 0.812(9) 0.39(8) Uani 0.50 1 d PD F 1
H47A H 1.0822 0.7476 0.7783 0.471 Uiso 0.50 1 calc PR F 1
H47B H 0.9817 0.6493 0.7783 0.471 Uiso 0.50 1 calc PR F 1
H47C H 1.0799 0.7500 0.8897 0.471 Uiso 0.50 1 calc PR F 1
C48 C 0.863(7) 0.654(3) 0.722(5) 0.22(4) Uani 0.50 1 d PD F 2
H48A H 0.9143 0.6178 0.7526 0.260 Uiso 0.50 1 calc PR F 2
H48B H 0.8532 0.6408 0.6477 0.260 Uiso 0.50 1 calc PR F 2
H48C H 0.7802 0.6262 0.7195 0.260 Uiso 0.50 1 calc PR F 2
C49 C 0.846(15) 0.802(9) 0.828(12) 0.39(8) Uani 0.50 1 d P F 2
H49A H 0.8718 0.8105 0.9036 0.471 Uiso 0.50 1 calc PR F 2
H49B H 0.7633 0.7423 0.7817 0.471 Uiso 0.50 1 calc PR F 2
H49C H 0.8397 0.8678 0.8223 0.471 Uiso 0.50 1 calc PR F 2
C50 C 1.059(5) 0.785(5) 0.875(4) 0.24(5) Uani 0.50 1 d PD F 2
H50A H 1.0917 0.8435 0.9457 0.283 Uiso 0.50 1 calc PR F 2
H50B H 1.1201 0.7962 0.8459 0.283 Uiso 0.50 1 calc PR F 2
H50C H 1.0434 0.7170 0.8833 0.283 Uiso 0.50 1 calc PR F 2
O51 O 0.7356(13) 0.9657(14) 0.2232(10) 0.123(5) Uani 1 1 d . . .
O52 O 0.7370(13) 0.8114(13) 0.1916(10) 0.128(5) Uani 1 1 d . . .
C53 C 0.699(2) 0.8785(18) 0.164(2) 0.132(12) Uani 1 1 d D G .
C54 C 0.600(2) 0.832(2) 0.0404(17) 0.118(8) Uani 1 1 d D . .
C55 C 0.634(7) 0.920(6) -0.001(5) 0.18(3) Uani 0.50 1 d PD G 1
H55A H 0.6883 0.9078 -0.0358 0.213 Uiso 0.50 1 calc PR G 1
H55B H 0.6790 0.9903 0.0600 0.213 Uiso 0.50 1 calc PR G 1
H55C H 0.5568 0.9180 -0.0540 0.213 Uiso 0.50 1 calc PR G 1
C56 C 0.593(9) 0.724(5) -0.032(6) 0.24(3) Uani 0.50 1 d PD G 1
H56A H 0.6094 0.6820 0.0112 0.289 Uiso 0.50 1 calc PR G 1
H56B H 0.6567 0.7380 -0.0585 0.289 Uiso 0.50 1 calc PR G 1
H56C H 0.5091 0.6845 -0.0934 0.289 Uiso 0.50 1 calc PR G 1
C57 C 0.470(4) 0.828(7) 0.039(5) 0.19(3) Uani 0.50 1 d PD G 1
H57A H 0.4037 0.7581 -0.0151 0.222 Uiso 0.50 1 calc PR G 1
H57B H 0.4512 0.8846 0.0196 0.222 Uiso 0.50 1 calc PR G 1
H57C H 0.4752 0.8375 0.1105 0.222 Uiso 0.50 1 calc PR G 1
C58 C 0.683(5) 0.834(8) -0.017(4) 0.23(4) Uani 0.50 1 d PD G 2
H58A H 0.6715 0.7604 -0.0554 0.270 Uiso 0.50 1 calc PR G 2
H58B H 0.7710 0.8761 0.0359 0.270 Uiso 0.50 1 calc PR G 2
H58C H 0.6585 0.8655 -0.0695 0.270 Uiso 0.50 1 calc PR G 2
C59 C 0.515(6) 0.714(4) 0.005(4) 0.17(2) Uani 0.50 1 d P G 2
H59A H 0.4746 0.6778 -0.0746 0.202 Uiso 0.50 1 calc PR G 2
H59B H 0.4494 0.7115 0.0296 0.202 Uiso 0.50 1 calc PR G 2
H59C H 0.5657 0.6784 0.0364 0.202 Uiso 0.50 1 calc PR G 2
C60 C 0.537(9) 0.911(6) 0.018(6) 0.24(3) Uani 0.50 1 d PD G 2
H60A H 0.5307 0.9151 -0.0508 0.289 Uiso 0.50 1 calc PR G 2
H60B H 0.5882 0.9825 0.0769 0.289 Uiso 0.50 1 calc PR G 2
H60C H 0.4525 0.8856 0.0134 0.289 Uiso 0.50 1 calc PR G 2
O61 O 0.6876(13) 0.7871(11) 0.4684(13) 0.116(4) Uani 1 1 d . . .
O62 O 0.7034(13) 0.7176(9) 0.3233(11) 0.120(4) Uani 1 1 d . . .
C63 C 0.6498(18) 0.7152(16) 0.3802(18) 0.098(6) Uani 1 1 d D H .
C64 C 0.5291(18) 0.6126(14) 0.3399(17) 0.103(6) Uani 1 1 d D . .
C65 C 0.580(9) 0.528(5) 0.334(13) 0.37(7) Uani 0.50 1 d P H 1
H65A H 0.6722 0.5614 0.3656 0.440 Uiso 0.50 1 calc PR H 1
H65B H 0.5456 0.4790 0.2585 0.440 Uiso 0.50 1 calc PR H 1
H65C H 0.5559 0.4887 0.3752 0.440 Uiso 0.50 1 calc PR H 1
C66 C 0.476(7) 0.604(5) 0.415(4) 0.20(3) Uani 0.50 1 d P H 1
H66A H 0.4574 0.5325 0.4149 0.235 Uiso 0.50 1 calc PR H 1
H66B H 0.3981 0.6163 0.3925 0.235 Uiso 0.50 1 calc PR H 1
H66C H 0.5367 0.6576 0.4881 0.235 Uiso 0.50 1 calc PR H 1
C67 C 0.438(6) 0.628(8) 0.238(10) 0.34(6) Uani 0.50 1 d P H 1
H67A H 0.4147 0.5683 0.1704 0.406 Uiso 0.50 1 calc PR H 1
H67B H 0.4826 0.6953 0.2366 0.406 Uiso 0.50 1 calc PR H 1
H67C H 0.3618 0.6284 0.2449 0.406 Uiso 0.50 1 calc PR H 1
C68 C 0.467(7) 0.550(4) 0.226(5) 0.20(3) Uani 0.50 1 d P H 2
H68A H 0.4582 0.4765 0.2123 0.235 Uiso 0.50 1 calc PR H 2
H68B H 0.5170 0.5800 0.1927 0.235 Uiso 0.50 1 calc PR H 2
H68C H 0.3835 0.5520 0.1954 0.235 Uiso 0.50 1 calc PR H 2
C69 C 0.552(7) 0.532(9) 0.384(10) 0.34(6) Uani 0.50 1 d P H 2
H69A H 0.4856 0.5052 0.4047 0.406 Uiso 0.50 1 calc PR H 2
H69B H 0.6341 0.5656 0.4477 0.406 Uiso 0.50 1 calc PR H 2
H69C H 0.5504 0.4725 0.3284 0.406 Uiso 0.50 1 calc PR H 2
C70 C 0.428(6) 0.653(4) 0.357(12) 0.37(7) Uani 0.50 1 d PD H 2
H70A H 0.3960 0.6210 0.3995 0.440 Uiso 0.50 1 calc PR H 2
H70B H 0.3575 0.6318 0.2858 0.440 Uiso 0.50 1 calc PR H 2
H70C H 0.4655 0.7309 0.3947 0.440 Uiso 0.50 1 calc PR H 2

loop_
_atom_site_aniso_label
_atom_site_aniso_U_11
_atom_site_aniso_U_22
_atom_site_aniso_U_33
_atom_site_aniso_U_23
_atom_site_aniso_U_13
_atom_site_aniso_U_12
Ti1 0.138(3) 0.088(2) 0.076(2) 0.0077(18) 0.052(2) -0.004(2)
Ti2 0.117(3) 0.097(2) 0.090(2) 0.0314(19) 0.066(2) 0.009(2)
Ti3 0.129(3) 0.102(3) 0.092(3) 0.050(2) 0.048(2) 0.043(2)
O4 0.084(7) 0.053(5) 0.046(5) 0.016(4) 0.038(5) 0.017(5)
O5 0.071(6) 0.043(5) 0.062(6) 0.019(4) 0.018(5) 0.015(5)
O6 0.063(6) 0.101(8) 0.089(7) 0.061(6) 0.032(6) 0.030(6)
O7 0.255(16) 0.120(10) 0.207(14) 0.115(10) 0.200(14) 0.136(11)
O11 0.270(16) 0.040(6) 0.127(10) 0.026(6) 0.149(11) 0.055(8)
C12 0.36(3) 0.36(3) 0.34(3) 0.143(19) 0.16(2) 0.108(18)
C13 0.13(3) 0.24(4) 0.37(3) 0.21(2) 0.04(4) 0.11(3)
C14 0.17(4) 0.14(4) 0.35(3) 0.14(4) 0.11(4) 0.12(4)
C15 0.35(5) 0.34(5) 0.40(5) 0.19(4) 0.24(4) 0.08(3)
C16 0.33(3) 0.35(3) 0.35(3) 0.12(2) 0.15(2) 0.15(2)
C17 0.41(6) 0.49(6) 0.47(7) 0.16(3) 0.23(4) 0.24(6)
C18 0.34(4) 0.21(5) 0.28(3) 0.11(3) 0.21(2) 0.10(3)
O21 0.101(8) 0.070(7) 0.137(10) 0.042(7) 0.060(7) 0.068(7)
C22 0.27(4) 0.18(3) 0.26(3) 0.12(2) 0.16(3) 0.13(3)
C23 0.08(4) 0.16(4) 0.15(3) 0.07(3) 0.06(3) 0.04(4)
C24 0.18(6) 0.24(8) 0.16(3) 0.04(3) 0.04(4) 0.14(6)
C25 0.22(6) 0.15(3) 0.17(4) 0.02(4) 0.00(4) 0.09(4)
C26 0.12(5) 0.05(3) 0.42(8) 0.07(3) 0.11(4) 0.07(3)
C27 0.34(7) 0.31(12) 0.61(18) 0.32(11) 0.35(9) 0.19(7)
C28 0.35(6) 0.34(7) 0.34(6) 0.15(5) 0.08(3) 0.19(5)
O31 0.078(9) 0.222(16) 0.086(9) -0.024(9) 0.048(7) 0.039(10)
C32 0.28(4) 0.30(4) 0.21(3) 0.09(3) 0.16(3) 0.12(4)
C33 0.26(3) 0.34(4) 0.18(2) 0.11(2) 0.16(2) 0.19(3)
C34 0.28(5) 0.33(4) 0.30(5) 0.12(3) 0.20(4) 0.11(3)
C35 0.31(5) 0.33(4) 0.24(4) 0.09(3) 0.21(4) 0.09(4)
C37 0.19(4) 0.24(4) 0.19(3) 0.08(3) 0.13(3) 0.15(4)
C38 0.20(5) 0.27(7) 0.23(6) 0.14(6) 0.10(5) 0.11(6)
O41 0.159(13) 0.091(9) 0.109(10) 0.047(8) 0.089(10) 0.042(10)
O42 0.180(15) 0.101(10) 0.103(10) 0.061(8) 0.063(11) 0.054(11)
C43 0.070(16) 0.094(16) 0.18(3) 0.018(15) 0.068(17) 0.054(14)
C44 0.21(3) 0.12(2) 0.13(2) 0.111(19) 0.12(2) 0.08(2)
C45 0.18(4) 0.12(4) 0.05(2) 0.03(2) 0.04(3) -0.02(3)
C46 0.29(8) 0.05(3) 0.22(6) 0.08(4) 0.08(5) -0.03(5)
C47 0.8(2) 0.25(8) 0.63(17) 0.34(10) 0.69(19) 0.36(12)
C48 0.28(8) 0.02(3) 0.22(6) 0.04(3) 0.05(6) -0.03(4)
C49 0.8(2) 0.25(8) 0.63(17) 0.34(10) 0.69(19) 0.36(12)
C50 0.38(10) 0.35(11) 0.17(5) 0.18(7) 0.16(6) 0.30(10)
O51 0.125(11) 0.137(12) 0.088(9) 0.022(9) 0.047(8) 0.049(10)
O52 0.129(11) 0.130(12) 0.091(10) 0.021(9) 0.054(9) 0.018(10)
C53 0.18(3) 0.061(15) 0.23(4) 0.07(2) 0.14(3) 0.079(18)
C54 0.12(2) 0.13(2) 0.041(12) 0.007(13) -0.004(14) 0.041(17)
C55 0.17(7) 0.26(8) 0.10(4) 0.11(5) 0.05(4) 0.07(6)
C56 0.14(5) 0.32(9) 0.16(5) 0.00(5) 0.04(4) 0.06(6)
C57 0.07(4) 0.27(9) 0.17(5) 0.08(6) 0.02(3) 0.06(4)
C58 0.11(5) 0.40(12) 0.04(3) 0.01(5) 0.04(3) -0.01(7)
C59 0.10(4) 0.16(5) 0.09(4) 0.00(3) -0.05(3) -0.01(4)
C60 0.14(5) 0.32(9) 0.16(5) 0.00(5) 0.04(4) 0.06(6)
O61 0.124(11) 0.100(9) 0.116(11) 0.036(8) 0.071(9) 0.016(8)
O62 0.122(11) 0.085(9) 0.093(10) 0.014(7) 0.040(9) -0.011(8)
C63 0.116(18) 0.111(18) 0.077(15) 0.034(13) 0.064(14) 0.038(15)
C64 0.092(14) 0.073(13) 0.108(16) 0.022(12) 0.043(12) -0.002(12)
C65 0.24(6) 0.08(3) 0.9(2) 0.19(6) 0.39(10) 0.05(3)
C66 0.24(5) 0.10(3) 0.12(3) 0.01(2) 0.08(3) -0.08(3)
C67 0.10(3) 0.32(9) 0.54(13) 0.35(10) 0.03(5) -0.03(4)
C68 0.24(5) 0.10(3) 0.12(3) 0.01(2) 0.08(3) -0.08(3)
C69 0.10(3) 0.32(9) 0.54(13) 0.35(10) 0.03(5) -0.03(4)
C70 0.24(6) 0.08(3) 0.9(2) 0.19(6) 0.39(10) 0.05(3)

loop_
_atom_type_symbol
_atom_type_description
_atom_type_scat_dispersion_real
_atom_type_scat_dispersion_imag
_atom_type_scat_source
C C 0.0033 0.0016 'International Tables Vol C Tables 4.2.6.8 and 6.1.1.4'
H H 0.0000 0.0000 'International Tables Vol C Tables 4.2.6.8 and 6.1.1.4'
O O 0.0106 0.0060 'International Tables Vol C Tables 4.2.6.8 and 6.1.1.4'
Ti Ti 0.2776 0.4457 'International Tables Vol C Tables 4.2.6.8 and 6.1.1.4'

loop_
_geom_angle_atom_site_label_1
_geom_angle_atom_site_label_2
_geom_angle_atom_site_label_3
_geom_angle
_geom_angle_site_symmetry_1
_geom_angle_site_symmetry_3
O11 Ti1 O4 98.4(5) . .
O11 Ti1 O5 97.7(5) . .
O4 Ti1 O5 100.2(4) . .
O11 Ti1 O52 90.9(7) . .
O4 Ti1 O52 90.6(5) . .
O5 Ti1 O52 165.1(5) . .
O11 Ti1 O62 92.2(6) . .
O4 Ti1 O62 164.6(5) . .
O5 Ti1 O62 89.3(5) . .
O52 Ti1 O62 78.1(6) . .
O11 Ti1 O6 177.4(5) . .
O4 Ti1 O6 82.0(4) . .
O5 Ti1 O6 79.7(4) . .
O52 Ti1 O6 91.7(5) . .
O62 Ti1 O6 88.0(5) . .
O11 Ti1 O7 67.5(6) . .
O4 Ti1 O7 62.3(4) . .
O5 Ti1 O7 54.5(4) . .
O52 Ti1 O7 140.4(5) . .
O62 Ti1 O7 132.7(5) . .
O6 Ti1 O7 110.6(4) . .
O11 Ti1 Ti3 142.6(4) . .
O4 Ti1 Ti3 47.0(3) . .
O5 Ti1 Ti3 101.7(3) . .
O52 Ti1 Ti3 78.1(5) . .
O62 Ti1 Ti3 119.5(4) . .
O6 Ti1 Ti3 38.6(2) . .
O7 Ti1 Ti3 98.9(3) . .
O11 Ti1 Ti2 139.1(4) . .
O4 Ti1 Ti2 101.9(3) . .
O5 Ti1 Ti2 44.1(3) . .
O52 Ti1 Ti2 123.7(4) . .
O62 Ti1 Ti2 76.5(4) . .
O6 Ti1 Ti2 38.4(2) . .
O7 Ti1 Ti2 91.5(3) . .
Ti3 Ti1 Ti2 72.36(12) . .
O31 Ti2 O6 96.6(6) . .
O31 Ti2 O4 95.5(5) . 2_776
O6 Ti2 O4 98.8(4) . 2_776
O31 Ti2 O41 91.7(7) . .
O6 Ti2 O41 166.9(5) . .
O4 Ti2 O41 90.4(5) 2_776 .
O31 Ti2 O61 93.8(6) . .
O6 Ti2 O61 89.6(5) . .
O4 Ti2 O61 166.6(5) 2_776 .
O41 Ti2 O61 79.6(6) . .
O31 Ti2 O5 175.8(6) . .
O6 Ti2 O5 80.5(4) . .
O4 Ti2 O5 81.9(4) 2_776 .
O41 Ti2 O5 91.7(5) . .
O61 Ti2 O5 89.3(5) . .
O31 Ti2 O7 68.0(6) . 2_776
O6 Ti2 O7 54.8(5) . 2_776
O4 Ti2 O7 57.7(5) 2_776 2_776
O41 Ti2 O7 138.3(5) . 2_776
O61 Ti2 O7 135.3(6) . 2_776
O5 Ti2 O7 107.7(3) . 2_776
O31 Ti2 Ti1 140.2(5) . .
O6 Ti2 Ti1 45.4(3) . .
O4 Ti2 Ti1 101.1(3) 2_776 .
O41 Ti2 Ti1 123.8(4) . .
O61 Ti2 Ti1 77.5(4) . .
O5 Ti2 Ti1 38.0(2) . .
O7 Ti2 Ti1 90.9(3) 2_776 .
O31 Ti2 Ti3 139.1(4) . 2_776
O6 Ti2 Ti3 101.5(3) . 2_776
O4 Ti2 Ti3 45.7(3) 2_776 2_776
O41 Ti2 Ti3 78.4(5) . 2_776
O61 Ti2 Ti3 122.5(4) . 2_776
O5 Ti2 Ti3 39.6(2) . 2_776
O7 Ti2 Ti3 93.3(3) 2_776 2_776
Ti1 Ti2 Ti3 72.27(13) . 2_776
O21 Ti3 O6 96.6(5) . .
O21 Ti3 O5 94.6(4) . 2_776
O6 Ti3 O5 98.8(4) . 2_776
O21 Ti3 O51 98.2(6) . .
O6 Ti3 O51 89.1(6) . .
O5 Ti3 O51 164.1(5) 2_776 .
O21 Ti3 O42 96.2(6) . 2_776
O6 Ti3 O42 165.0(5) . 2_776
O5 Ti3 O42 88.0(5) 2_776 2_776
O51 Ti3 O42 81.3(6) . 2_776
O21 Ti3 O4 172.2(4) . .
O6 Ti3 O4 80.7(4) . .
O5 Ti3 O4 78.7(3) 2_776 .
O51 Ti3 O4 89.1(5) . .
O42 Ti3 O4 87.6(5) 2_776 .
O21 Ti3 O7 61.4(5) . 2_776
O6 Ti3 O7 61.4(4) . 2_776
O5 Ti3 O7 56.0(5) 2_776 2_776
O51 Ti3 O7 139.2(6) . 2_776
O42 Ti3 O7 132.4(5) 2_776 2_776
O4 Ti3 O7 111.0(4) . 2_776
O21 Ti3 Ti1 141.4(4) . .
O6 Ti3 Ti1 46.1(3) . .
O5 Ti3 Ti1 99.9(3) 2_776 .
O51 Ti3 Ti1 75.7(5) . .
O42 Ti3 Ti1 119.7(4) 2_776 .
O4 Ti3 Ti1 38.2(2) . .
O7 Ti3 Ti1 98.3(3) 2_776 .
O21 Ti3 Ti2 136.6(4) . 2_776
O6 Ti3 Ti2 100.9(3) . 2_776
O5 Ti3 Ti2 43.8(3) 2_776 2_776
O51 Ti3 Ti2 121.3(4) . 2_776
O42 Ti3 Ti2 74.8(5) 2_776 2_776
O4 Ti3 Ti2 38.1(2) . 2_776
O7 Ti3 Ti2 93.2(4) 2_776 2_776
Ti1 Ti3 Ti2 71.62(13) . 2_776
Ti1 O4 Ti2 141.3(5) . 2_776
Ti1 O4 Ti3 94.8(4) . .
Ti2 O4 Ti3 96.2(4) 2_776 .
Ti1 O5 Ti3 138.1(5) . 2_776
Ti1 O5 Ti2 98.0(4) . .
Ti3 O5 Ti2 96.6(4) 2_776 .
Ti3 O6 Ti2 141.2(6) . .
Ti3 O6 Ti1 95.3(4) . .
Ti2 O6 Ti1 96.2(4) . .
Ti3 O7 Ti1 102.3(4) 2_776 .
Ti3 O7 Ti2 95.5(4) 2_776 2_776
Ti1 O7 Ti2 92.1(4) . 2_776
C12 O11 Ti1 169.0(15) . .
O11 C12 C13 106(2) . .
O11 C12 C16 116(3) . .
C13 C12 C16 36(3) . .
O11 C12 H12A 110.5 . .
C13 C12 H12A 110.5 . .
C16 C12 H12A 75.0 . .
O11 C12 H12B 110.5 . .
C13 C12 H12B 110.5 . .
C16 C12 H12B 128.8 . .
H12A C12 H12B 108.6 . .
C14 C13 C15 129(4) . .
C14 C13 C12 114(3) . .
C15 C13 C12 112(3) . .
C14 C13 H13 97.6 . .
C15 C13 H13 97.6 . .
C12 C13 H13 97.6 . .
C13 C14 H14A 109.5 . .
C13 C14 H14B 109.5 . .
H14A C14 H14B 109.5 . .
C13 C14 H14C 109.5 . .
H14A C14 H14C 109.5 . .
H14B C14 H14C 109.5 . .
C13 C15 H15A 109.5 . .
C13 C15 H15B 109.5 . .
H15A C15 H15B 109.5 . .
C13 C15 H15C 109.4 . .
H15A C15 H15C 109.5 . .
H15B C15 H15C 109.5 . .
C18 C16 C12 98(3) . .
C18 C16 C17 101(4) . .
C12 C16 C17 99(3) . .
C18 C16 H16 118.4 . .
C12 C16 H16 118.4 . .
C17 C16 H16 118.4 . .
C16 C17 H17A 109.4 . .
C16 C17 H17B 109.5 . .
H17A C17 H17B 109.5 . .
C16 C17 H17C 109.5 . .
H17A C17 H17C 109.5 . .
H17B C17 H17C 109.5 . .
C16 C18 H18A 109.5 . .
C16 C18 H18B 109.5 . .
H18A C18 H18B 109.5 . .
C16 C18 H18C 109.5 . .
H18A C18 H18C 109.5 . .
H18B C18 H18C 109.5 . .
C22 O21 Ti3 160.0(15) . .
O21 C22 C23 115(3) . .
O21 C22 C26 124(3) . .
C23 C22 C26 30(2) . .
O21 C22 H22A 108.4 . .
C23 C22 H22A 108.4 . .
C26 C22 H22A 123.0 . .
O21 C22 H22B 108.4 . .
C23 C22 H22B 108.4 . .
C26 C22 H22B 78.4 . .
H22A C22 H22B 107.5 . .
C22 C23 C24 114(5) . .
C22 C23 C25 100(4) . .
C24 C23 C25 121(5) . .
C22 C23 H23 106.8 . .
C24 C23 H23 106.8 . .
C25 C23 H23 106.8 . .
C23 C24 H24A 109.5 . .
C23 C24 H24B 109.5 . .
H24A C24 H24B 109.5 . .
C23 C24 H24C 109.5 . .
H24A C24 H24C 109.5 . .
H24B C24 H24C 109.5 . .
C23 C25 H25A 109.5 . .
C23 C25 H25B 109.5 . .
H25A C25 H25B 109.5 . .
C23 C25 H25C 109.5 . .
H25A C25 H25C 109.5 . .
H25B C25 H25C 109.5 . .
C28 C26 C27 111(4) . .
C28 C26 C22 123(6) . .
C27 C26 C22 106(3) . .
C28 C26 H26 105.1 . .
C27 C26 H26 105.1 . .
C22 C26 H26 105.1 . .
C26 C27 H27A 109.5 . .
C26 C27 H27B 109.5 . .
H27A C27 H27B 109.5 . .
C26 C27 H27C 109.5 . .
H27A C27 H27C 109.5 . .
H27B C27 H27C 109.5 . .
C26 C28 H28A 109.5 . .
C26 C28 H28B 109.5 . .
H28A C28 H28B 109.5 . .
C26 C28 H28C 109.5 . .
H28A C28 H28C 109.5 . .
H28B C28 H28C 109.5 . .
C32 O31 Ti2 162.8(17) . .
O31 C32 C33 109(2) . .
O31 C32 H32A 109.8 . .
C33 C32 H32A 109.8 . .
O31 C32 H32B 109.8 . .
C33 C32 H32B 109.8 . .
H32A C32 H32B 108.2 . .
C34 C33 C37 58(3) . .
C34 C33 C38 106(5) . .
C37 C33 C38 133(4) . .
C34 C33 C32 133(4) . .
C37 C33 C32 110(4) . .
C38 C33 C32 111(3) . .
C34 C33 C35 107(3) . .
C37 C33 C35 53(3) . .
C38 C33 C35 104(5) . .
C32 C33 C35 91(4) . .
C33 C34 H34A 109.5 . .
C33 C34 H34B 109.5 . .
H34A C34 H34B 109.5 . .
C33 C34 H34C 109.5 . .
H34A C34 H34C 109.5 . .
H34B C34 H34C 109.5 . .
C33 C35 H35A 109.5 . .
C33 C35 H35B 109.5 . .
H35A C35 H35B 109.5 . .
C33 C35 H35C 109.5 . .
H35A C35 H35C 109.5 . .
H35B C35 H35C 109.5 . .
C33 C37 H37A 109.5 . .
C33 C37 H37B 109.5 . .
H37A C37 H37B 109.5 . .
C33 C37 H37C 109.5 . .
H37A C37 H37C 109.5 . .
H37B C37 H37C 109.5 . .
C33 C38 H38A 109.5 . .
C33 C38 H38B 109.5 . .
H38A C38 H38B 109.5 . .
C33 C38 H38C 109.5 . .
H38A C38 H38C 109.5 . .
H38B C38 H38C 109.5 . .
C43 O41 Ti2 128.8(15) . .
C43 O42 Ti3 130.9(16) . 2_776
O42 C43 O41 127(3) . .
O42 C43 C44 118(2) . .
O41 C43 C44 115.7(18) . .
C49 C44 C46 47(5) . .
C49 C44 C50 123(7) . .
C46 C44 C50 132(4) . .
C49 C44 C47 143(4) . .
C46 C44 C47 119(5) . .
C50 C44 C47 34(5) . .
C49 C44 C45 58(7) . .
C46 C44 C45 104(4) . .
C50 C44 C45 78(3) . .
C47 C44 C45 112(5) . .
C49 C44 C48 103(7) . .
C46 C44 C48 57(4) . .
C50 C44 C48 99(3) . .
C47 C44 C48 69(4) . .
C45 C44 C48 151(4) . .
C49 C44 C43 111(4) . .
C46 C44 C43 114(3) . .
C50 C44 C43 113(3) . .
C47 C44 C43 106(3) . .
C45 C44 C43 101(2) . .
C48 C44 C43 106(3) . .
C44 C45 H45A 109.5 . .
C44 C45 H45B 109.5 . .
H45A C45 H45B 109.5 . .
C44 C45 H45C 109.5 . .
H45A C45 H45C 109.5 . .
H45B C45 H45C 109.5 . .
C44 C46 H46A 109.5 . .
C44 C46 H46B 109.5 . .
H46A C46 H46B 109.5 . .
C44 C46 H46C 109.5 . .
H46A C46 H46C 109.5 . .
H46B C46 H46C 109.5 . .
C44 C47 H47A 109.5 . .
C44 C47 H47B 109.5 . .
H47A C47 H47B 109.5 . .
C44 C47 H47C 109.5 . .
H47A C47 H47C 109.5 . .
H47B C47 H47C 109.5 . .
C44 C48 H48A 109.5 . .
C44 C48 H48B 109.5 . .
H48A C48 H48B 109.5 . .
C44 C48 H48C 109.5 . .
H48A C48 H48C 109.5 . .
H48B C48 H48C 109.5 . .
C44 C49 H49A 109.5 . .
C44 C49 H49B 109.5 . .
H49A C49 H49B 109.5 . .
C44 C49 H49C 109.5 . .
H49A C49 H49C 109.5 . .
H49B C49 H49C 109.5 . .
C44 C50 H50A 109.5 . .
C44 C50 H50B 109.5 . .
H50A C50 H50B 109.5 . .
C44 C50 H50C 109.5 . .
H50A C50 H50C 109.5 . .
H50B C50 H50C 109.5 . .
C53 O51 Ti3 135.4(17) . .
C53 O52 Ti1 127.5(15) . .
O51 C53 O52 122(2) . .
O51 C53 C54 123(2) . .
O52 C53 C54 114.2(19) . .
C58 C54 C59 108(4) . .
C58 C54 C55 59(3) . .
C59 C54 C55 144(3) . .
C58 C54 C56 61(4) . .
C59 C54 C56 47(3) . .
C55 C54 C56 112(5) . .
C58 C54 C60 106(3) . .
C59 C54 C60 119(4) . .
C55 C54 C60 49(3) . .
C56 C54 C60 134(4) . .
C58 C54 C57 149(3) . .
C59 C54 C57 72(3) . .
C55 C54 C57 103(3) . .
C56 C54 C57 114(4) . .
C60 C54 C57 54(3) . .
C58 C54 C53 103(3) . .
C59 C54 C53 109(2) . .
C55 C54 C53 107(3) . .
C56 C54 C53 114(3) . .
C60 C54 C53 111(3) . .
C57 C54 C53 107(3) . .
C54 C55 H55A 109.5 . .
C54 C55 H55B 109.5 . .
H55A C55 H55B 109.5 . .
C54 C55 H55C 109.5 . .
H55A C55 H55C 109.5 . .
H55B C55 H55C 109.5 . .
C54 C56 H56A 109.5 . .
C54 C56 H56B 109.5 . .
H56A C56 H56B 109.5 . .
C54 C56 H56C 109.5 . .
H56A C56 H56C 109.5 . .
H56B C56 H56C 109.5 . .
C54 C57 H57A 109.5 . .
C54 C57 H57B 109.5 . .
H57A C57 H57B 109.5 . .
C54 C57 H57C 109.5 . .
H57A C57 H57C 109.5 . .
H57B C57 H57C 109.5 . .
C54 C58 H58A 109.5 . .
C54 C58 H58B 109.5 . .
H58A C58 H58B 109.5 . .
C54 C58 H58C 109.5 . .
H58A C58 H58C 109.5 . .
H58B C58 H58C 109.5 . .
C54 C59 H59A 109.5 . .
C54 C59 H59B 109.5 . .
H59A C59 H59B 109.5 . .
C54 C59 H59C 109.5 . .
H59A C59 H59C 109.5 . .
H59B C59 H59C 109.5 . .
C54 C60 H60A 109.5 . .
C54 C60 H60B 109.5 . .
H60A C60 H60B 109.5 . .
C54 C60 H60C 109.5 . .
H60A C60 H60C 109.5 . .
H60B C60 H60C 109.5 . .
C63 O61 Ti2 131.6(12) . .
C63 O62 Ti1 131.0(12) . .
O61 C63 O62 123.2(17) . .
O61 C63 C64 118.7(17) . .
O62 C63 C64 118.0(19) . .
C68 C64 C66 126(3) . .
C68 C64 C65 80(5) . .
C66 C64 C65 102(5) . .
C68 C64 C69 102(6) . .
C66 C64 C69 67(5) . .
C65 C64 C69 35(7) . .
C68 C64 C70 101(6) . .
C66 C64 C70 52(5) . .
C65 C64 C70 148(4) . .
C69 C64 C70 117(5) . .
C68 C64 C63 115(2) . .
C66 C64 C63 118(2) . .
C65 C64 C63 102(3) . .
C69 C64 C63 115(3) . .
C70 C64 C63 106(2) . .
C68 C64 C67 47(5) . .
C66 C64 C67 112(5) . .
C65 C64 C67 126(7) . .
C69 C64 C67 144(5) . .
C70 C64 C67 64(5) . .
C63 C64 C67 98(3) . .
C64 C65 H65A 109.5 . .
C64 C65 H65B 109.5 . .
H65A C65 H65B 109.5 . .
C64 C65 H65C 109.5 . .
H65A C65 H65C 109.5 . .
H65B C65 H65C 109.5 . .
C64 C66 H66A 109.5 . .
C64 C66 H66B 109.5 . .
H66A C66 H66B 109.5 . .
C64 C66 H66C 109.5 . .
H66A C66 H66C 109.5 . .
H66B C66 H66C 109.5 . .
C64 C67 H67A 109.5 . .
C64 C67 H67B 109.5 . .
H67A C67 H67B 109.5 . .
C64 C67 H67C 109.5 . .
H67A C67 H67C 109.5 . .
H67B C67 H67C 109.5 . .
C64 C68 H68A 109.5 . .
C64 C68 H68B 109.5 . .
H68A C68 H68B 109.5 . .
C64 C68 H68C 109.5 . .
H68A C68 H68C 109.5 . .
H68B C68 H68C 109.5 . .
C64 C69 H69A 109.5 . .
C64 C69 H69B 109.5 . .
H69A C69 H69B 109.5 . .
C64 C69 H69C 109.5 . .
H69A C69 H69C 109.5 . .
H69B C69 H69C 109.5 . .
C64 C70 H70A 109.5 . .
C64 C70 H70B 109.5 . .
H70A C70 H70B 109.5 . .
C64 C70 H70C 109.5 . .
H70A C70 H70C 109.5 . .
H70B C70 H70C 109.5 . .

loop_
_geom_bond_atom_site_label_1
_geom_bond_atom_site_label_2
_geom_bond_distance
_geom_bond_site_symmetry_2
Ti1 O11 1.839(11) .
Ti1 O4 1.856(9) .
Ti1 O5 1.880(9) .
Ti1 O52 2.068(15) .
Ti1 O62 2.090(13) .
Ti1 O6 2.166(11) .
Ti1 O7 2.357(16) .
Ti1 Ti3 2.992(5) .
Ti1 Ti2 3.025(4) .
Ti2 O31 1.829(14) .
Ti2 O6 1.892(9) .
Ti2 O4 1.890(9) 2_776
Ti2 O41 2.035(13) .
Ti2 O61 2.048(14) .
Ti2 O5 2.124(9) .
Ti2 O7 2.550(11) 2_776
Ti2 Ti3 3.049(5) 2_776
Ti3 O21 1.807(10) .
Ti3 O6 1.875(9) .
Ti3 O5 1.956(9) 2_776
Ti3 O51 2.039(14) .
Ti3 O42 2.100(14) 2_776
Ti3 O4 2.196(9) .
Ti3 O7 2.240(13) 2_776
Ti3 Ti2 3.049(5) 2_776
O4 Ti2 1.890(9) 2_776
O5 Ti3 1.956(9) 2_776
O7 Ti3 2.240(13) 2_776
O7 Ti2 2.550(11) 2_776
O11 C12 1.33(2) .
C12 C13 1.50(2) .
C12 C16 1.53(2) .
C12 H12A 0.9700 .
C12 H12B 0.9700 .
C13 C14 1.37(3) .
C13 C15 1.39(3) .
C13 H13 0.9800 .
C14 H14A 0.9600 .
C14 H14B 0.9600 .
C14 H14C 0.9600 .
C15 H15A 0.9600 .
C15 H15B 0.9600 .
C15 H15C 0.9600 .
C16 C18 1.52(4) .
C16 C17 1.55(4) .
C16 H16 0.9800 .
C17 H17A 0.9600 .
C17 H17B 0.9600 .
C17 H17C 0.9600 .
C18 H18A 0.9600 .
C18 H18B 0.9600 .
C18 H18C 0.9600 .
O21 C22 1.292(17) .
C22 C23 1.47(4) .
C22 C26 1.526(11) .
C22 H22A 0.9700 .
C22 H22B 0.9700 .
C23 C24 1.52(5) .
C23 C25 1.52(5) .
C23 H23 0.9800 .
C24 H24A 0.9600 .
C24 H24B 0.9600 .
C24 H24C 0.9600 .
C25 H25A 0.9600 .
C25 H25B 0.9600 .
C25 H25C 0.9600 .
C26 C28 1.43(6) .
C26 C27 1.48(5) .
C26 H26 0.9800 .
C27 H27A 0.9600 .
C27 H27B 0.9600 .
C27 H27C 0.9600 .
C28 H28A 0.9600 .
C28 H28B 0.9600 .
C28 H28C 0.9600 .
O31 C32 1.297(18) .
C32 C33 1.53(3) .
C32 H32A 0.9700 .
C32 H32B 0.9700 .
C33 C34 1.48(4) .
C33 C37 1.49(4) .
C33 C38 1.49(3) .
C33 C35 1.55(4) .
C34 H34A 0.9600 .
C34 H34B 0.9600 .
C34 H34C 0.9600 .
C35 H35A 0.9600 .
C35 H35B 0.9600 .
C35 H35C 0.9600 .
C37 H37A 0.9600 .
C37 H37B 0.9600 .
C37 H37C 0.9600 .
C38 H38A 0.9600 .
C38 H38B 0.9600 .
C38 H38C 0.9600 .
O41 C43 1.17(2) .
O42 C43 1.167(19) .
O42 Ti3 2.100(13) 2_776
C43 C44 1.62(3) .
C44 C49 1.35(8) .
C44 C46 1.40(7) .
C44 C50 1.52(3) .
C44 C47 1.52(4) .
C44 C45 1.56(3) .
C44 C48 1.59(5) .
C45 H45A 0.9600 .
C45 H45B 0.9600 .
C45 H45C 0.9600 .
C46 H46A 0.9600 .
C46 H46B 0.9600 .
C46 H46C 0.9600 .
C47 H47A 0.9600 .
C47 H47B 0.9600 .
C47 H47C 0.9600 .
C48 H48A 0.9600 .
C48 H48B 0.9600 .
C48 H48C 0.9600 .
C49 H49A 0.9600 .
C49 H49B 0.9600 .
C49 H49C 0.9600 .
C50 H50A 0.9600 .
C50 H50B 0.9600 .
C50 H50C 0.9600 .
O51 C53 1.125(19) .
O52 C53 1.24(2) .
C53 C54 1.553(19) .
C54 C58 1.48(5) .
C54 C59 1.52(5) .
C54 C55 1.51(5) .
C54 C56 1.53(2) .
C54 C60 1.53(2) .
C54 C57 1.54(2) .
C55 H55A 0.9600 .
C55 H55B 0.9600 .
C55 H55C 0.9600 .
C56 H56A 0.9600 .
C56 H56B 0.9600 .
C56 H56C 0.9600 .
C57 H57A 0.9600 .
C57 H57B 0.9600 .
C57 H57C 0.9600 .
C58 H58A 0.9600 .
C58 H58B 0.9600 .
C58 H58C 0.9600 .
C59 H59A 0.9600 .
C59 H59B 0.9600 .
C59 H59C 0.9600 .
C60 H60A 0.9600 .
C60 H60B 0.9600 .
C60 H60C 0.9600 .
O61 C63 1.196(19) .
O62 C63 1.190(18) .
C63 C64 1.538(17) .
C64 C68 1.39(5) .
C64 C66 1.42(5) .
C64 C65 1.46(8) .
C64 C69 1.46(8) .
C64 C70 1.53(2) .
C64 C67 1.59(7) .
C65 H65A 0.9600 .
C65 H65B 0.9600 .
C65 H65C 0.9600 .
C66 H66A 0.9600 .
C66 H66B 0.9600 .
C66 H66C 0.9600 .
C67 H67A 0.9600 .
C67 H67B 0.9600 .
C67 H67C 0.9600 .
C68 H68A 0.9600 .
C68 H68B 0.9600 .
C68 H68C 0.9600 .
C69 H69A 0.9600 .
C69 H69B 0.9600 .
C69 H69C 0.9600 .
C70 H70A 0.9600 .
C70 H70B 0.9600 .
C70 H70C 0.9600 .

loop_
_geom_torsion_atom_site_label_1
_geom_torsion_atom_site_label_2
_geom_torsion_atom_site_label_3
_geom_torsion_atom_site_label_4
_geom_torsion
_geom_torsion_site_symmetry_1
_geom_torsion_site_symmetry_4
O11 Ti1 Ti2 O31 -160.3(10) . .
O4 Ti1 Ti2 O31 81.5(8) . .
O5 Ti1 Ti2 O31 173.9(8) . .
O52 Ti1 Ti2 O31 -17.3(10) . .
O62 Ti1 Ti2 O31 -82.8(9) . .
O6 Ti1 Ti2 O31 21.3(8) . .
O7 Ti1 Ti2 O31 143.5(8) . .
Ti3 Ti1 Ti2 O31 44.6(8) . .
O11 Ti1 Ti2 O6 178.4(8) . .
O4 Ti1 Ti2 O6 60.3(5) . .
O5 Ti1 Ti2 O6 152.7(6) . .
O52 Ti1 Ti2 O6 -38.6(7) . .
O62 Ti1 Ti2 O6 -104.1(6) . .
O7 Ti1 Ti2 O6 122.2(5) . .
Ti3 Ti1 Ti2 O6 23.3(4) . .
O11 Ti1 Ti2 O4 86.9(7) . 2_776
O4 Ti1 Ti2 O4 -31.3(6) . 2_776
O5 Ti1 Ti2 O4 61.1(5) . 2_776
O52 Ti1 Ti2 O4 -130.1(6) . 2_776
O62 Ti1 Ti2 O4 164.4(5) . 2_776
O6 Ti1 Ti2 O4 -91.6(5) . 2_776
O7 Ti1 Ti2 O4 30.7(4) . 2_776
Ti3 Ti1 Ti2 O4 -68.3(3) . 2_776
O11 Ti1 Ti2 O41 -11.2(9) . .
O4 Ti1 Ti2 O41 -129.3(6) . .
O5 Ti1 Ti2 O41 -36.9(7) . .
O52 Ti1 Ti2 O41 131.8(8) . .
O62 Ti1 Ti2 O41 66.3(7) . .
O6 Ti1 Ti2 O41 170.4(7) . .
O7 Ti1 Ti2 O41 -67.4(6) . .
Ti3 Ti1 Ti2 O41 -166.3(6) . .
O11 Ti1 Ti2 O61 -79.5(8) . .
O4 Ti1 Ti2 O61 162.4(5) . .
O5 Ti1 Ti2 O61 -105.2(5) . .
O52 Ti1 Ti2 O61 63.5(7) . .
O62 Ti1 Ti2 O61 -2.0(6) . .
O6 Ti1 Ti2 O61 102.1(6) . .
O7 Ti1 Ti2 O61 -135.7(5) . .
Ti3 Ti1 Ti2 O61 125.4(4) . .
O11 Ti1 Ti2 O5 25.7(8) . .
O4 Ti1 Ti2 O5 -92.4(5) . .
O52 Ti1 Ti2 O5 168.7(7) . .
O62 Ti1 Ti2 O5 103.3(6) . .
O6 Ti1 Ti2 O5 -152.7(6) . .
O7 Ti1 Ti2 O5 -30.5(5) . .
Ti3 Ti1 Ti2 O5 -129.4(4) . .
O11 Ti1 Ti2 O7 144.1(8) . 2_776
O4 Ti1 Ti2 O7 26.0(5) . 2_776
O5 Ti1 Ti2 O7 118.4(5) . 2_776
O52 Ti1 Ti2 O7 -72.9(7) . 2_776
O62 Ti1 Ti2 O7 -138.4(5) . 2_776
O6 Ti1 Ti2 O7 -34.3(5) . 2_776
O7 Ti1 Ti2 O7 87.9(4) . 2_776
Ti3 Ti1 Ti2 O7 -11.0(4) . 2_776
O11 Ti1 Ti2 Ti3 50.9(7) . 2_776
O4 Ti1 Ti2 Ti3 -67.3(3) . 2_776
O5 Ti1 Ti2 Ti3 25.2(4) . 2_776
O52 Ti1 Ti2 Ti3 -166.1(6) . 2_776
O62 Ti1 Ti2 Ti3 128.4(4) . 2_776
O6 Ti1 Ti2 Ti3 -127.5(4) . 2_776
O7 Ti1 Ti2 Ti3 -5.3(3) . 2_776
Ti3 Ti1 Ti2 Ti3 -104.23(12) . 2_776
O11 Ti1 Ti3 O21 166.0(10) . .
O4 Ti1 Ti3 O21 -167.4(7) . .
O5 Ti1 Ti3 O21 -74.2(7) . .
O52 Ti1 Ti3 O21 90.5(7) . .
O62 Ti1 Ti3 O21 21.7(8) . .
O6 Ti1 Ti3 O21 -17.7(7) . .
O7 Ti1 Ti3 O21 -129.7(7) . .
Ti2 Ti1 Ti3 O21 -41.0(6) . .
O11 Ti1 Ti3 O6 -176.2(9) . .
O4 Ti1 Ti3 O6 -149.6(5) . .
O5 Ti1 Ti3 O6 -56.5(5) . .
O52 Ti1 Ti3 O6 108.2(6) . .
O62 Ti1 Ti3 O6 39.4(6) . .
O7 Ti1 Ti3 O6 -111.9(5) . .
Ti2 Ti1 Ti3 O6 -23.2(4) . .
O11 Ti1 Ti3 O5 -83.6(9) . 2_776
O4 Ti1 Ti3 O5 -57.0(4) . 2_776
O5 Ti1 Ti3 O5 36.2(5) . 2_776
O52 Ti1 Ti3 O5 -159.1(5) . 2_776
O62 Ti1 Ti3 O5 132.1(5) . 2_776
O6 Ti1 Ti3 O5 92.7(5) . 2_776
O7 Ti1 Ti3 O5 -19.3(4) . 2_776
Ti2 Ti1 Ti3 O5 69.5(3) . 2_776
O11 Ti1 Ti3 O51 80.9(9) . .
O4 Ti1 Ti3 O51 107.5(5) . .
O5 Ti1 Ti3 O51 -159.4(5) . .
O52 Ti1 Ti3 O51 5.3(6) . .
O62 Ti1 Ti3 O51 -63.5(6) . .
O6 Ti1 Ti3 O51 -102.9(6) . .
O7 Ti1 Ti3 O51 145.2(5) . .
Ti2 Ti1 Ti3 O51 -126.1(4) . .
O11 Ti1 Ti3 O42 9.8(10) . 2_776
O4 Ti1 Ti3 O42 36.4(6) . 2_776
O5 Ti1 Ti3 O42 129.6(6) . 2_776
O52 Ti1 Ti3 O42 -65.7(6) . 2_776
O62 Ti1 Ti3 O42 -134.5(7) . 2_776
O6 Ti1 Ti3 O42 -173.9(7) . 2_776
O7 Ti1 Ti3 O42 74.1(6) . 2_776
Ti2 Ti1 Ti3 O42 162.9(5) . 2_776
O11 Ti1 Ti3 O4 -26.6(9) . .
O5 Ti1 Ti3 O4 93.1(5) . .
O52 Ti1 Ti3 O4 -102.1(5) . .
O62 Ti1 Ti3 O4 -171.0(6) . .
O6 Ti1 Ti3 O4 149.6(5) . .
O7 Ti1 Ti3 O4 37.7(4) . .
Ti2 Ti1 Ti3 O4 126.4(4) . .
O11 Ti1 Ti3 O7 -140.3(9) . 2_776
O4 Ti1 Ti3 O7 -113.7(5) . 2_776
O5 Ti1 Ti3 O7 -20.6(5) . 2_776
O52 Ti1 Ti3 O7 144.1(5) . 2_776
O62 Ti1 Ti3 O7 75.3(6) . 2_776
O6 Ti1 Ti3 O7 35.9(6) . 2_776
O7 Ti1 Ti3 O7 -76.0(4) . 2_776
Ti2 Ti1 Ti3 O7 12.7(4) . 2_776
O11 Ti1 Ti3 Ti2 -49.7(8) . 2_776
O4 Ti1 Ti3 Ti2 -23.1(4) . 2_776
O5 Ti1 Ti3 Ti2 70.1(3) . 2_776
O52 Ti1 Ti3 Ti2 -125.2(4) . 2_776
O62 Ti1 Ti3 Ti2 166.0(5) . 2_776
O6 Ti1 Ti3 Ti2 126.6(4) . 2_776
O7 Ti1 Ti3 Ti2 14.6(3) . 2_776
Ti2 Ti1 Ti3 Ti2 103.36(12) . 2_776
O11 Ti1 O4 Ti2 -89.7(9) . 2_776
O5 Ti1 O4 Ti2 9.7(9) . 2_776
O52 Ti1 O4 Ti2 179.4(8) . 2_776
O62 Ti1 O4 Ti2 137.3(17) . 2_776
O6 Ti1 O4 Ti2 87.7(8) . 2_776
O7 Ti1 O4 Ti2 -30.7(7) . 2_776
Ti3 Ti1 O4 Ti2 106.3(8) . 2_776
Ti2 Ti1 O4 Ti2 54.7(8) . 2_776
O11 Ti1 O4 Ti3 164.1(5) . .
O5 Ti1 O4 Ti3 -96.5(4) . .
O52 Ti1 O4 Ti3 73.1(5) . .
O62 Ti1 O4 Ti3 31.1(19) . .
O6 Ti1 O4 Ti3 -18.6(3) . .
O7 Ti1 O4 Ti3 -137.0(4) . .
Ti2 Ti1 O4 Ti3 -51.6(3) . .
O21 Ti3 O4 Ti1 92(3) . .
O6 Ti3 O4 Ti1 21.7(4) . .
O5 Ti3 O4 Ti1 122.6(4) 2_776 .
O51 Ti3 O4 Ti1 -67.6(5) . .
O42 Ti3 O4 Ti1 -148.9(5) 2_776 .
O7 Ti3 O4 Ti1 76.1(5) 2_776 .
Ti2 Ti3 O4 Ti1 142.9(5) 2_776 .
O21 Ti3 O4 Ti2 -51(3) . 2_776
O6 Ti3 O4 Ti2 -121.2(4) . 2_776
O5 Ti3 O4 Ti2 -20.3(4) 2_776 2_776
O51 Ti3 O4 Ti2 149.5(5) . 2_776
O42 Ti3 O4 Ti2 68.2(5) 2_776 2_776
O7 Ti3 O4 Ti2 -66.8(5) 2_776 2_776
Ti1 Ti3 O4 Ti2 -142.9(5) . 2_776
O11 Ti1 O5 Ti3 87.4(8) . 2_776
O4 Ti1 O5 Ti3 -12.6(8) . 2_776
O52 Ti1 O5 Ti3 -148(2) . 2_776
O62 Ti1 O5 Ti3 179.6(8) . 2_776
O6 Ti1 O5 Ti3 -92.4(7) . 2_776
O7 Ti1 O5 Ti3 32.3(6) . 2_776
Ti3 Ti1 O5 Ti3 -60.5(7) . 2_776
Ti2 Ti1 O5 Ti3 -109.2(8) . 2_776
O11 Ti1 O5 Ti2 -163.3(5) . .
O4 Ti1 O5 Ti2 96.7(4) . .
O52 Ti1 O5 Ti2 -39(2) . .
O62 Ti1 O5 Ti2 -71.2(5) . .
O6 Ti1 O5 Ti2 16.9(3) . .
O7 Ti1 O5 Ti2 141.5(5) . .
Ti3 Ti1 O5 Ti2 48.8(3) . .
O31 Ti2 O5 Ti1 -66(7) . .
O6 Ti2 O5 Ti1 -19.3(4) . .
O4 Ti2 O5 Ti1 -119.8(4) 2_776 .
O41 Ti2 O5 Ti1 150.0(5) . .
O61 Ti2 O5 Ti1 70.4(5) . .
O7 Ti2 O5 Ti1 -67.5(5) 2_776 .
Ti3 Ti2 O5 Ti1 -140.6(5) 2_776 .
O31 Ti2 O5 Ti3 74(7) . 2_776
O6 Ti2 O5 Ti3 121.2(4) . 2_776
O4 Ti2 O5 Ti3 20.8(4) 2_776 2_776
O41 Ti2 O5 Ti3 -69.4(5) . 2_776
O61 Ti2 O5 Ti3 -149.0(5) . 2_776
O7 Ti2 O5 Ti3 73.1(5) 2_776 2_776
Ti1 Ti2 O5 Ti3 140.6(5) . 2_776
O21 Ti3 O6 Ti2 -84.3(9) . .
O5 Ti3 O6 Ti2 11.4(10) 2_776 .
O51 Ti3 O6 Ti2 177.5(9) . .
O42 Ti3 O6 Ti2 128(2) 2_776 .
O4 Ti3 O6 Ti2 88.3(9) . .
O7 Ti3 O6 Ti2 -31.9(8) 2_776 .
Ti1 Ti3 O6 Ti2 106.7(9) . .
Ti2 Ti3 O6 Ti2 55.8(9) 2_776 .
O21 Ti3 O6 Ti1 169.0(4) . .
O5 Ti3 O6 Ti1 -95.3(4) 2_776 .
O51 Ti3 O6 Ti1 70.8(5) . .
O42 Ti3 O6 Ti1 21(2) 2_776 .
O4 Ti3 O6 Ti1 -18.4(3) . .
O7 Ti3 O6 Ti1 -138.6(6) 2_776 .
Ti2 Ti3 O6 Ti1 -50.9(3) 2_776 .
O31 Ti2 O6 Ti3 87.1(9) . .
O4 Ti2 O6 Ti3 -9.6(10) 2_776 .
O41 Ti2 O6 Ti3 -144(2) . .
O61 Ti2 O6 Ti3 -179.1(9) . .
O5 Ti2 O6 Ti3 -89.8(9) . .
O7 Ti2 O6 Ti3 30.0(8) 2_776 .
Ti1 Ti2 O6 Ti3 -106.4(9) . .
Ti3 Ti2 O6 Ti3 -56.0(9) 2_776 .
O31 Ti2 O6 Ti1 -166.5(5) . .
O4 Ti2 O6 Ti1 96.9(4) 2_776 .
O41 Ti2 O6 Ti1 -38(3) . .
O61 Ti2 O6 Ti1 -72.7(5) . .
O5 Ti2 O6 Ti1 16.6(3) . .
O7 Ti2 O6 Ti1 136.4(6) 2_776 .
Ti3 Ti2 O6 Ti1 50.4(4) 2_776 .
O11 Ti1 O6 Ti3 120(10) . .
O4 Ti1 O6 Ti3 21.9(4) . .
O5 Ti1 O6 Ti3 123.9(4) . .
O52 Ti1 O6 Ti3 -68.4(5) . .
O62 Ti1 O6 Ti3 -146.4(5) . .
O7 Ti1 O6 Ti3 78.2(5) . .
Ti2 Ti1 O6 Ti3 142.8(6) . .
O11 Ti1 O6 Ti2 -23(10) . .
O4 Ti1 O6 Ti2 -120.9(4) . .
O5 Ti1 O6 Ti2 -18.9(4) . .
O52 Ti1 O6 Ti2 148.7(5) . .
O62 Ti1 O6 Ti2 70.7(5) . .
O7 Ti1 O6 Ti2 -64.6(5) . .
Ti3 Ti1 O6 Ti2 -142.8(6) . .
O11 Ti1 O7 Ti3 -136.9(5) . 2_776
O4 Ti1 O7 Ti3 109.8(5) . 2_776
O5 Ti1 O7 Ti3 -18.6(3) . 2_776
O52 Ti1 O7 Ti3 161.6(8) . 2_776
O62 Ti1 O7 Ti3 -65.9(8) . 2_776
O6 Ti1 O7 Ti3 41.2(5) . 2_776
Ti3 Ti1 O7 Ti3 79.4(4) . 2_776
Ti2 Ti1 O7 Ti3 7.1(4) . 2_776
O11 Ti1 O7 Ti2 127.0(5) . 2_776
O4 Ti1 O7 Ti2 13.7(3) . 2_776
O5 Ti1 O7 Ti2 -114.7(5) . 2_776
O52 Ti1 O7 Ti2 65.5(10) . 2_776
O62 Ti1 O7 Ti2 -162.0(6) . 2_776
O6 Ti1 O7 Ti2 -54.9(4) . 2_776
Ti3 Ti1 O7 Ti2 -16.7(3) . 2_776
Ti2 Ti1 O7 Ti2 -89.0(3) . 2_776
O4 Ti1 O11 C12 78(9) . .
O5 Ti1 O11 C12 -24(9) . .
O52 Ti1 O11 C12 169(9) . .
O62 Ti1 O11 C12 -113(9) . .
O6 Ti1 O11 C12 -20(16) . .
O7 Ti1 O11 C12 23(9) . .
Ti3 Ti1 O11 C12 97(9) . .
Ti2 Ti1 O11 C12 -41(10) . .
Ti1 O11 C12 C13 173(8) . .
Ti1 O11 C12 C16 136(8) . .
O11 C12 C13 C14 77(4) . .
C16 C12 C13 C14 -172(7) . .
O11 C12 C13 C15 -80(6) . .
C16 C12 C13 C15 31(7) . .
O11 C12 C16 C18 56(5) . .
C13 C12 C16 C18 -27(4) . .
O11 C12 C16 C17 159(5) . .
C13 C12 C16 C17 76(5) . .
O6 Ti3 O21 C22 121(4) . .
O5 Ti3 O21 C22 21(4) 2_776 .
O51 Ti3 O21 C22 -149(4) . .
O42 Ti3 O21 C22 -67(4) 2_776 .
O4 Ti3 O21 C22 51(6) . .
O7 Ti3 O21 C22 68(4) 2_776 .
Ti1 Ti3 O21 C22 133(4) . .
Ti2 Ti3 O21 C22 7(5) 2_776 .
Ti3 O21 C22 C23 77(5) . .
Ti3 O21 C22 C26 111(4) . .
O21 C22 C23 C24 56(5) . .
C26 C22 C23 C24 -58(6) . .
O21 C22 C23 C25 -173(3) . .
C26 C22 C23 C25 73(7) . .
O21 C22 C26 C28 41(7) . .
C23 C22 C26 C28 124(10) . .
O21 C22 C26 C27 -88(6) . .
C23 C22 C26 C27 -5(7) . .
O6 Ti2 O31 C32 -46(6) . .
O4 Ti2 O31 C32 53(6) 2_776 .
O41 Ti2 O31 C32 144(6) . .
O61 Ti2 O31 C32 -136(6) . .
O5 Ti2 O31 C32 0(11) . .
O7 Ti2 O31 C32 1(6) 2_776 .
Ti1 Ti2 O31 C32 -61(6) . .
Ti3 Ti2 O31 C32 70(6) 2_776 .
Ti2 O31 C32 C33 -172(5) . .
O31 C32 C33 C34 6(7) . .
O31 C32 C33 C37 70(5) . .
O31 C32 C33 C38 -133(4) . .
O31 C32 C33 C35 121(5) . .
O31 Ti2 O41 C43 -147(2) . .
O6 Ti2 O41 C43 84(3) . .
O4 Ti2 O41 C43 -51(2) 2_776 .
O61 Ti2 O41 C43 120(2) . .
O5 Ti2 O41 C43 31(2) . .
O7 Ti2 O41 C43 -89(2) 2_776 .
Ti1 Ti2 O41 C43 52(2) . .
Ti3 Ti2 O41 C43 -6.9(19) 2_776 .
Ti3 O42 C43 O41 0(4) 2_776 .
Ti3 O42 C43 C44 -176.7(13) 2_776 .
Ti2 O41 C43 O42 7(4) . .
Ti2 O41 C43 C44 -176.3(13) . .
O42 C43 C44 C49 157(8) . .
O41 C43 C44 C49 -21(8) . .
O42 C43 C44 C46 -153(5) . .
O41 C43 C44 C46 30(5) . .
O42 C43 C44 C50 15(4) . .
O41 C43 C44 C50 -162(3) . .
O42 C43 C44 C47 -21(6) . .
O41 C43 C44 C47 162(6) . .
O42 C43 C44 C45 97(3) . .
O41 C43 C44 C45 -80(3) . .
O42 C43 C44 C48 -92(4) . .
O41 C43 C44 C48 90(4) . .
O21 Ti3 O51 C53 -152(2) . .
O6 Ti3 O51 C53 -55(2) . .
O5 Ti3 O51 C53 65(3) 2_776 .
O42 Ti3 O51 C53 113(2) 2_776 .
O4 Ti3 O51 C53 25(2) . .
O7 Ti3 O51 C53 -97(2) 2_776 .
Ti1 Ti3 O51 C53 -11(2) . .
Ti2 Ti3 O51 C53 47(3) 2_776 .
O11 Ti1 O52 C53 -149.3(18) . .
O4 Ti1 O52 C53 -51.0(18) . .
O5 Ti1 O52 C53 86(3) . .
O62 Ti1 O52 C53 118.6(19) . .
O6 Ti1 O52 C53 31.0(18) . .
O7 Ti1 O52 C53 -95.0(19) . .
Ti3 Ti1 O52 C53 -5.3(17) . .
Ti2 Ti1 O52 C53 53.9(19) . .
Ti3 O51 C53 O52 10(4) . .
Ti3 O51 C53 C54 -168.5(15) . .
Ti1 O52 C53 O51 0(3) . .
Ti1 O52 C53 C54 179.1(13) . .
O51 C53 C54 C58 100(5) . .
O52 C53 C54 C58 -79(5) . .
O51 C53 C54 C59 -146(4) . .
O52 C53 C54 C59 35(4) . .
O51 C53 C54 C55 39(5) . .
O52 C53 C54 C55 -140(4) . .
O51 C53 C54 C56 163(5) . .
O52 C53 C54 C56 -15(6) . .
O51 C53 C54 C60 -13(6) . .
O52 C53 C54 C60 168(5) . .
O51 C53 C54 C57 -70(5) . .
O52 C53 C54 C57 111(4) . .
O31 Ti2 O61 C63 144(2) . .
O6 Ti2 O61 C63 47(2) . .
O4 Ti2 O61 C63 -82(3) 2_776 .
O41 Ti2 O61 C63 -125(2) . .
O5 Ti2 O61 C63 -33.3(19) . .
O7 Ti2 O61 C63 82(2) 2_776 .
Ti1 Ti2 O61 C63 3.1(19) . .
Ti3 Ti2 O61 C63 -56(2) 2_776 .
O11 Ti1 O62 C63 142.8(19) . .
O4 Ti1 O62 C63 -84(3) . .
O5 Ti1 O62 C63 45.2(19) . .
O52 Ti1 O62 C63 -127(2) . .
O6 Ti1 O62 C63 -34.5(19) . .
O7 Ti1 O62 C63 82(2) . .
Ti3 Ti1 O62 C63 -58(2) . .
Ti2 Ti1 O62 C63 2.6(18) . .
Ti2 O61 C63 O62 -2(3) . .
Ti2 O61 C63 C64 175.3(13) . .
Ti1 O62 C63 O61 -1(3) . .
Ti1 O62 C63 C64 -179.0(13) . .
O61 C63 C64 C68 160(5) . .
O62 C63 C64 C68 -22(5) . .
O61 C63 C64 C66 -6(5) . .
O62 C63 C64 C66 172(5) . .
O61 C63 C64 C65 -116(7) . .
O62 C63 C64 C65 62(7) . .
O61 C63 C64 C69 -82(7) . .
O62 C63 C64 C69 96(7) . .
O61 C63 C64 C70 49(7) . .
O62 C63 C64 C70 -134(6) . .
O61 C63 C64 C67 114(6) . .
O62 C63 C64 C67 -68(6) . .
